data_4123400
loop_
_publ_author_name
'Andersen, Thomas L.'
'Friis, Stig D.'
'Audrain, H\'el\`ene'
'Nordeman, Patrik'
'Antoni, Gunnar'
'Skrydstrup, Troels'

_publ_section_title
;
 Efficient (11)C-Carbonylation of Isolated Aryl Palladium Complexes for
 PET: Application to Challenging Radiopharmaceutical Synthesis.
;
_journal_issue 4
_journal_name_full 'Journal of the American Chemical Society'
_journal_page_first 1548
_journal_page_last 1555
_journal_paper_doi 10.1021/ja511441u
_journal_volume 137
_journal_year 2015
_chemical_formula_moiety 'C47 H39 I N P2 Pd'
_chemical_formula_sum 'C47 H39 I N P2 Pd'
_chemical_formula_weight 913.03
_chemical_name_systematic
;
 ? 
;
_space_group_crystal_system monoclinic
_space_group_IT_number 14
_space_group_name_Hall '-P 2yn'
_space_group_name_H-M_alt 'P 1 21/n 1'
_symmetry_space_group_name_Hall '-P 2yn'
_symmetry_space_group_name_H-M 'P 1 21/n 1'
_atom_sites_solution_hydrogens geom
_atom_sites_solution_primary direct
_atom_sites_solution_secondary difmap
_audit_creation_date 2014-01-21
_audit_creation_method
;
Olex2 1.2
(compiled 2013.12.10 svn.r2850 for OlexSys, GUI svn.r4736)
;
_cell_angle_alpha 90.00
_cell_angle_beta 114.523(2)
_cell_angle_gamma 90.00
_cell_formula_units_Z 4
_cell_length_a 9.98013(19)
_cell_length_b 40.0170(6)
_cell_length_c 10.6433(2)
_cell_measurement_reflns_used 20893
_cell_measurement_temperature 100
_cell_measurement_theta_max 28.6380
_cell_measurement_theta_min 2.5570
_cell_volume 3867.23(13)
_computing_cell_refinement
;
CrysAlisPro, Agilent Technologies,
Version 1.171.36.32 (release 02-08-2013 CrysAlis171 .NET)
(compiled Aug  2 2013,16:46:58)
;
_computing_data_collection
;
CrysAlisPro, Agilent Technologies,
Version 1.171.36.32 (release 02-08-2013 CrysAlis171 .NET)
(compiled Aug  2 2013,16:46:58)
;
_computing_data_reduction
;
CrysAlisPro, Agilent Technologies,
Version 1.171.36.32 (release 02-08-2013 CrysAlis171 .NET)
(compiled Aug  2 2013,16:46:58)
;
_computing_molecular_graphics 'Olex2 (Dolomanov et al., 2009)'
_computing_publication_material 'Olex2 (Dolomanov et al., 2009)'
_computing_structure_refinement 'ShelXL (Sheldrick, 2008)'
_computing_structure_solution 'ShelXS (Sheldrick, 2008)'
_diffrn_ambient_temperature 100
_diffrn_detector_area_resol_mean 10.3590
_diffrn_measured_fraction_theta_full 1.000
_diffrn_measured_fraction_theta_max 0.912
_diffrn_measurement_device_type 'SuperNova, Single source at offset, Atlas'
_diffrn_measurement_method '\w scans'
_diffrn_orient_matrix_UB_11 -0.0093313000
_diffrn_orient_matrix_UB_12 -0.0105422000
_diffrn_orient_matrix_UB_13 0.0493005000
_diffrn_orient_matrix_UB_21 -0.0652793000
_diffrn_orient_matrix_UB_22 -0.0065967000
_diffrn_orient_matrix_UB_23 -0.0523304000
_diffrn_orient_matrix_UB_31 0.0419113000
_diffrn_orient_matrix_UB_32 -0.0126226000
_diffrn_orient_matrix_UB_33 -0.0139019000
_diffrn_radiation_monochromator mirror
_diffrn_radiation_type MoK\a
_diffrn_radiation_wavelength 0.71073
_diffrn_reflns_av_R_equivalents 0.0350
_diffrn_reflns_av_unetI/netI 0.0330
_diffrn_reflns_limit_h_max 11
_diffrn_reflns_limit_h_min -13
_diffrn_reflns_limit_k_max 54
_diffrn_reflns_limit_k_min -51
_diffrn_reflns_limit_l_max 13
_diffrn_reflns_limit_l_min -14
_diffrn_reflns_number 41392
_diffrn_reflns_theta_full 26.00
_diffrn_reflns_theta_max 28.93
_diffrn_reflns_theta_min 2.16
_diffrn_source 'SuperNova (Mo) X-ray Source'
_exptl_absorpt_coefficient_mu 1.396
_exptl_absorpt_correction_T_max 0.913
_exptl_absorpt_correction_T_min 0.829
_exptl_absorpt_correction_type gaussian
_exptl_absorpt_process_details
;
CrysAlisPro, Agilent Technologies,
Version 1.171.36.32 (release 02-08-2013 CrysAlis171 .NET)
(compiled Aug  2 2013,16:46:58)
Numerical absorption correction based on gaussian integration over
            a multifaceted crystal model
;
_exptl_crystal_colour 'clear yellowish colourless'
_exptl_crystal_colour_lustre clear
_exptl_crystal_colour_modifier yellowish
_exptl_crystal_colour_primary colourless
_exptl_crystal_density_diffrn 1.568
_exptl_crystal_density_method 'not measured'
_exptl_crystal_description block
_exptl_crystal_F_000 1828
_exptl_crystal_size_max 0.1907
_exptl_crystal_size_mid 0.0875
_exptl_crystal_size_min 0.0789
_refine_diff_density_max 1.241
_refine_diff_density_min -1.422
_refine_diff_density_rms 0.123
_refine_ls_extinction_method none
_refine_ls_goodness_of_fit_ref 1.344
_refine_ls_hydrogen_treatment constr
_refine_ls_matrix_type full
_refine_ls_number_parameters 469
_refine_ls_number_reflns 9328
_refine_ls_number_restraints 0
_refine_ls_restrained_S_all 1.344
_refine_ls_R_factor_all 0.0576
_refine_ls_R_factor_gt 0.0515
_refine_ls_shift/su_max 0.001
_refine_ls_shift/su_mean 0.000
_refine_ls_structure_factor_coef Fsqd
_refine_ls_weighting_details 'calc w=1/[\s^2^(Fo^2^)+(0.0000P)^2^+17.9852P] where P=(Fo^2^+2Fc^2^)/3'
_refine_ls_weighting_scheme calc
_refine_ls_wR_factor_gt 0.0961
_refine_ls_wR_factor_ref 0.0978
_reflns_number_gt 8497
_reflns_number_total 9328
_reflns_threshold_expression >2sigma(I)
_cod_data_source_file ja511441u_si_004.cif
_cod_data_source_block 2013_01_20c
_cod_depositor_comments 'Adding full bibliography for 4123400--4123403.cif.'
_cod_original_cell_volume 3867.21(12)
_cod_database_code 4123400
_chemical_oxdiff_formula 'C47 H38 I Pd P2 N'
_reflns_odcompleteness_completeness 99.94
_reflns_odcompleteness_iscentric 1
_reflns_odcompleteness_theta 26.32
_olex2_refinement_description
;
1. Fixed Uiso
 At 1.2 times of:
  All C(H) groups, All N(H) groups
2.a Aromatic/amide H refined with riding coordinates:
 C1(H1), C4(H4), C11(H11), C14(H14), C16(H16), C18(H18), C20(H20), C23(H23),
 C25(H25), C26(H26), C27(H27), C28(H28), C29(H29), C30(H30), C32(H32), N33(H33),
  C34(H34), C35(H35), C37(H37), C39(H39), C40(H40), C41(H41), C43(H43),
 C46(H46), C47(H47), C48(H48), C50(H50), C52(H52), C55(H55), C59(H59), C60(H60),
  C61(H61), C64(H64), C2(H2), C3(H3), C6(H6), C10(H10), C12(H12), C13(H13)
;

loop_
_space_group_symop_id
_space_group_symop_operation_xyz
1 'x, y, z'
2 '-x+1/2, y+1/2, -z+1/2'
3 '-x, -y, -z'
4 'x-1/2, -y-1/2, z-1/2'

loop_
_atom_site_label
_atom_site_type_symbol
_atom_site_fract_x
_atom_site_fract_y
_atom_site_fract_z
_atom_site_U_iso_or_equiv
_atom_site_adp_type
_atom_site_occupancy
_atom_site_symmetry_multiplicity
_atom_site_calc_flag
_atom_site_refinement_flags_posn
I1 I 0.61138(3) 0.140597(7) 0.39605(3) 0.01878(7) Uani 1 1 d .
Pd2 Pd 0.81484(3) 0.127884(8) 0.65374(3) 0.01270(7) Uani 1 1 d .
P3 P 0.88364(12) 0.07643(3) 0.58747(11) 0.0127(2) Uani 1 1 d .
P4 P 0.77228(12) 0.17879(3) 0.73857(12) 0.0158(2) Uani 1 1 d .
C1 C 0.7166(5) 0.07826(11) 0.8428(5) 0.0224(10) Uani 1 1 d .
H1 H 0.7404 0.0727 0.7697 0.027 Uiso 1 1 calc R
C4 C 0.9964(6) 0.18954(12) 1.0036(6) 0.0305(12) Uani 1 1 d .
H4 H 1.0588 0.1906 0.9587 0.037 Uiso 1 1 calc R
C5 C 0.9577(5) 0.04224(10) 0.7135(4) 0.0151(8) Uani 1 1 d .
C7 C 1.0311(5) 0.08294(10) 0.5304(4) 0.0147(8) Uani 1 1 d .
C8 C 0.7364(5) 0.05444(10) 0.4480(4) 0.0129(8) Uani 1 1 d .
C9 C 0.8462(5) 0.18484(11) 0.9269(5) 0.0216(10) Uani 1 1 d .
C11 C 1.0873(5) 0.04680(11) 0.8326(5) 0.0190(9) Uani 1 1 d .
H11 H 1.1338 0.0675 0.8496 0.023 Uiso 1 1 calc R
C14 C 1.2648(5) 0.06835(12) 0.5294(5) 0.0235(10) Uani 1 1 d .
H14 H 1.3451 0.0540 0.5561 0.028 Uiso 1 1 calc R
C15 C 0.9801(5) 0.12095(10) 0.8417(5) 0.0178(9) Uani 1 1 d .
C16 C 1.1400(6) 0.11742(12) 0.4113(5) 0.0255(10) Uani 1 1 d .
H16 H 1.1351 0.1358 0.3559 0.031 Uiso 1 1 calc R
C18 C 0.3493(6) 0.16252(13) 0.6779(6) 0.0299(12) Uani 1 1 d .
H18 H 0.2967 0.1445 0.6897 0.036 Uiso 1 1 calc R
C19 C 0.8407(5) 0.21564(11) 0.6817(5) 0.0208(10) Uani 1 1 d .
C20 C 1.1477(6) 0.02092(12) 0.9259(5) 0.0266(11) Uani 1 1 d .
H20 H 1.2340 0.0244 1.0048 0.032 Uiso 1 1 calc R
C21 C 0.9647(5) 0.10671(10) 0.9558(5) 0.0174(9) Uani 1 1 d .
C22 C 0.5762(5) 0.18564(11) 0.6871(5) 0.0177(9) Uani 1 1 d .
C23 C 0.8901(5) 0.01098(11) 0.6911(5) 0.0214(10) Uani 1 1 d .
H23 H 0.8029 0.0075 0.6133 0.026 Uiso 1 1 calc R
C24 C 0.8203(5) 0.09635(10) 0.9542(4) 0.0177(9) Uani 1 1 d .
C25 C 1.0265(5) 0.11132(11) 0.4524(5) 0.0186(9) Uani 1 1 d .
H25 H 0.9478 0.1261 0.4279 0.022 Uiso 1 1 calc R
C26 C 0.4949(5) 0.15839(11) 0.6993(5) 0.0227(10) Uani 1 1 d .
H26 H 0.5387 0.1374 0.7217 0.027 Uiso 1 1 calc R
C27 C 0.5510(6) 0.07585(13) 0.9428(6) 0.0289(11) Uani 1 1 d .
H27 H 0.4599 0.0693 0.9387 0.035 Uiso 1 1 calc R
C28 C 1.1511(5) 0.06147(11) 0.5675(5) 0.0209(9) Uani 1 1 d .
H28 H 1.1548 0.0423 0.6185 0.025 Uiso 1 1 calc R
C29 C 1.0544(6) 0.19262(13) 1.1459(6) 0.0375(15) Uani 1 1 d .
H29 H 1.1553 0.1954 1.1957 0.045 Uiso 1 1 calc R
C30 C 0.7551(6) 0.18401(12) 0.9971(5) 0.0269(11) Uani 1 1 d .
H30 H 0.6541 0.1812 0.9478 0.032 Uiso 1 1 calc R
C32 C 1.0794(6) -0.01016(13) 0.9017(5) 0.0300(12) Uani 1 1 d .
H32 H 1.1194 -0.0275 0.9643 0.036 Uiso 1 1 calc R
N33 N 0.5857(5) 0.06860(10) 0.8366(5) 0.0262(9) Uani 1 1 d .
H33 H 0.5247 0.0579 0.7659 0.031 Uiso 1 1 calc R
C34 C 0.4904(5) 0.03217(12) 0.3607(5) 0.0264(11) Uani 1 1 d .
H34 H 0.3993 0.0308 0.3649 0.032 Uiso 1 1 calc R
C35 C 0.6511(6) 0.01684(12) 0.2536(5) 0.0254(11) Uani 1 1 d .
H35 H 0.6678 0.0052 0.1859 0.031 Uiso 1 1 calc R
C37 C 1.1192(5) 0.13185(11) 0.8562(5) 0.0208(9) Uani 1 1 d .
H37 H 1.1290 0.1420 0.7818 0.025 Uiso 1 1 calc R
C39 C 0.8521(6) 0.21507(13) 0.5557(6) 0.0323(12) Uani 1 1 d .
H39 H 0.8295 0.1956 0.5032 0.039 Uiso 1 1 calc R
C40 C 0.2818(6) 0.19333(14) 0.6391(6) 0.0351(13) Uani 1 1 d .
H40 H 0.1836 0.1960 0.6234 0.042 Uiso 1 1 calc R
C41 C 1.2601(5) 0.09607(12) 0.4531(5) 0.0232(10) Uani 1 1 d .
H41 H 1.3378 0.1007 0.4290 0.028 Uiso 1 1 calc R
C43 C 0.5993(5) 0.05224(11) 0.4529(5) 0.0203(9) Uani 1 1 d .
H43 H 0.5811 0.0644 0.5187 0.024 Uiso 1 1 calc R
C46 C 0.5077(6) 0.21629(12) 0.6481(5) 0.0261(11) Uani 1 1 d .
H46 H 0.5603 0.2345 0.6381 0.031 Uiso 1 1 calc R
C47 C 0.7611(5) 0.03694(11) 0.3466(5) 0.0200(9) Uani 1 1 d .
H47 H 0.8514 0.0387 0.3411 0.024 Uiso 1 1 calc R
C48 C 0.5161(5) 0.01410(11) 0.2619(5) 0.0262(11) Uani 1 1 d .
H48 H 0.4433 0.0002 0.2013 0.031 Uiso 1 1 calc R
C50 C 0.9520(6) -0.01508(12) 0.7844(5) 0.0275(11) Uani 1 1 d .
H50 H 0.9069 -0.0359 0.7672 0.033 Uiso 1 1 calc R
C52 C 0.8774(6) 0.24503(13) 0.7600(6) 0.0337(13) Uani 1 1 d .
H52 H 0.8712 0.2458 0.8447 0.040 Uiso 1 1 calc R
C55 C 0.9232(7) 0.27307(14) 0.7113(8) 0.0461(16) Uani 1 1 d .
H55 H 0.9479 0.2925 0.7638 0.055 Uiso 1 1 calc R
C59 C 0.8141(7) 0.18731(13) 1.1408(6) 0.0356(13) Uani 1 1 d .
H59 H 0.7523 0.1867 1.1864 0.043 Uiso 1 1 calc R
C60 C 0.8970(8) 0.24331(14) 0.5074(7) 0.0444(16) Uani 1 1 d .
H60 H 0.9033 0.2427 0.4226 0.053 Uiso 1 1 calc R
C61 C 0.9630(7) 0.19151(13) 1.2149(6) 0.0391(15) Uani 1 1 d .
H61 H 1.0023 0.1936 1.3105 0.047 Uiso 1 1 calc R
C64 C 0.9323(7) 0.27218(14) 0.5853(8) 0.0445(16) Uani 1 1 d .
H64 H 0.9621 0.2911 0.5529 0.053 Uiso 1 1 calc R
C2 C 1.0919(5) 0.10272(11) 1.0787(5) 0.0237(10) Uani 1 1 d .
H2 H 1.0837 0.0929 1.1544 0.028 Uiso 1 1 calc R
C3 C 1.2430(5) 0.12773(13) 0.9800(6) 0.0287(11) Uani 1 1 d .
H3 H 1.3347 0.1349 0.9878 0.034 Uiso 1 1 calc R
C6 C 0.7831(6) 0.10289(12) 1.0641(5) 0.0262(11) Uani 1 1 d .
H6 H 0.8494 0.1141 1.1417 0.031 Uiso 1 1 calc R
C10 C 0.6486(6) 0.09291(13) 1.0588(6) 0.0315(12) Uani 1 1 d .
H10 H 0.6233 0.0975 1.1318 0.038 Uiso 1 1 calc R
C12 C 1.2294(6) 0.11302(12) 1.0907(5) 0.0291(12) Uani 1 1 d .
H12 H 1.3120 0.1100 1.1732 0.035 Uiso 1 1 calc R
C13 C 0.3609(6) 0.21996(14) 0.6238(6) 0.0354(13) Uani 1 1 d .
H13 H 0.3154 0.2406 0.5969 0.043 Uiso 1 1 calc R

loop_
_atom_site_aniso_label
_atom_site_aniso_U_11
_atom_site_aniso_U_22
_atom_site_aniso_U_33
_atom_site_aniso_U_23
_atom_site_aniso_U_13
_atom_site_aniso_U_12
I1 0.01569(14) 0.01860(14) 0.01902(14) 0.00192(11) 0.00417(11) 0.00285(11)
Pd2 0.01135(15) 0.01059(14) 0.01603(15) -0.00020(12) 0.00555(12) 0.00104(11)
P3 0.0108(5) 0.0129(5) 0.0150(5) 0.0008(4) 0.0059(4) 0.0015(4)
P4 0.0149(5) 0.0108(5) 0.0222(6) -0.0023(4) 0.0082(5) -0.0002(4)
C1 0.024(2) 0.018(2) 0.029(3) -0.0031(19) 0.015(2) 0.0046(18)
C4 0.028(3) 0.019(2) 0.038(3) -0.011(2) 0.007(2) 0.001(2)
C5 0.018(2) 0.0138(19) 0.018(2) 0.0021(16) 0.0118(18) 0.0064(16)
C7 0.011(2) 0.015(2) 0.018(2) -0.0009(16) 0.0052(17) -0.0001(15)
C8 0.013(2) 0.0080(18) 0.017(2) -0.0008(15) 0.0060(16) 0.0015(15)
C9 0.028(3) 0.012(2) 0.024(2) -0.0019(17) 0.009(2) 0.0015(17)
C11 0.019(2) 0.021(2) 0.019(2) 0.0006(17) 0.0095(18) 0.0053(17)
C14 0.014(2) 0.030(3) 0.027(3) -0.001(2) 0.0094(19) 0.0055(18)
C15 0.016(2) 0.011(2) 0.024(2) -0.0030(16) 0.0058(18) 0.0039(15)
C16 0.028(3) 0.024(2) 0.032(3) 0.004(2) 0.020(2) 0.0002(19)
C18 0.022(3) 0.032(3) 0.042(3) -0.009(2) 0.020(2) -0.006(2)
C19 0.015(2) 0.015(2) 0.033(3) -0.0014(18) 0.011(2) -0.0012(16)
C20 0.031(3) 0.029(3) 0.016(2) 0.0066(19) 0.006(2) 0.013(2)
C21 0.019(2) 0.0113(19) 0.019(2) -0.0032(16) 0.0054(18) 0.0006(16)
C22 0.017(2) 0.015(2) 0.023(2) -0.0037(17) 0.0093(18) -0.0004(16)
C23 0.022(2) 0.017(2) 0.027(2) 0.0018(18) 0.011(2) 0.0026(17)
C24 0.023(2) 0.013(2) 0.014(2) 0.0013(16) 0.0044(18) 0.0026(17)
C25 0.015(2) 0.019(2) 0.022(2) 0.0040(17) 0.0090(18) 0.0030(17)
C26 0.019(2) 0.017(2) 0.032(3) -0.0040(19) 0.011(2) 0.0004(17)
C27 0.030(3) 0.030(3) 0.036(3) 0.005(2) 0.023(2) 0.002(2)
C28 0.019(2) 0.021(2) 0.025(2) 0.0048(18) 0.0111(19) 0.0057(18)
C29 0.033(3) 0.022(3) 0.037(3) -0.008(2) -0.006(2) 0.006(2)
C30 0.037(3) 0.021(2) 0.023(2) -0.0026(19) 0.013(2) 0.001(2)
C32 0.042(3) 0.027(3) 0.028(3) 0.013(2) 0.021(2) 0.015(2)
N33 0.024(2) 0.023(2) 0.031(2) -0.0029(17) 0.0106(18) -0.0040(16)
C34 0.013(2) 0.026(3) 0.036(3) -0.004(2) 0.006(2) -0.0024(18)
C35 0.027(3) 0.021(2) 0.024(2) -0.0048(19) 0.007(2) 0.0049(19)
C37 0.020(2) 0.019(2) 0.024(2) -0.0027(18) 0.0096(19) -0.0004(17)
C39 0.040(3) 0.020(2) 0.041(3) 0.001(2) 0.020(3) -0.006(2)
C40 0.018(3) 0.043(3) 0.045(3) -0.005(3) 0.013(2) 0.005(2)
C41 0.015(2) 0.033(3) 0.025(2) -0.001(2) 0.012(2) -0.0038(19)
C43 0.016(2) 0.019(2) 0.027(2) -0.0032(18) 0.0105(19) -0.0009(17)
C46 0.026(3) 0.017(2) 0.033(3) 0.0002(19) 0.010(2) 0.0015(19)
C47 0.017(2) 0.024(2) 0.019(2) -0.0015(18) 0.0078(18) 0.0030(17)
C48 0.020(2) 0.016(2) 0.031(3) -0.0053(19) -0.001(2) 0.0005(18)
C50 0.037(3) 0.017(2) 0.034(3) 0.005(2) 0.020(2) 0.003(2)
C52 0.038(3) 0.020(2) 0.048(3) -0.006(2) 0.023(3) -0.008(2)
C55 0.047(4) 0.021(3) 0.073(5) -0.011(3) 0.029(3) -0.014(3)
C59 0.053(4) 0.029(3) 0.027(3) -0.003(2) 0.019(3) 0.001(3)
C60 0.060(4) 0.029(3) 0.062(4) 0.001(3) 0.043(4) -0.007(3)
C61 0.063(4) 0.020(3) 0.025(3) -0.006(2) 0.008(3) 0.006(3)
C64 0.045(4) 0.025(3) 0.078(5) 0.007(3) 0.040(4) -0.009(3)
C2 0.024(2) 0.019(2) 0.023(2) -0.0004(18) 0.005(2) 0.0021(18)
C3 0.015(2) 0.027(3) 0.038(3) -0.005(2) 0.005(2) -0.0011(19)
C6 0.031(3) 0.026(2) 0.019(2) -0.0019(19) 0.007(2) 0.002(2)
C10 0.045(3) 0.030(3) 0.029(3) 0.003(2) 0.025(3) 0.004(2)
C12 0.023(3) 0.025(3) 0.025(3) -0.004(2) -0.004(2) 0.0045(19)
C13 0.027(3) 0.027(3) 0.049(4) 0.001(2) 0.012(3) 0.011(2)

loop_
_atom_type_symbol
_atom_type_description
_atom_type_scat_dispersion_real
_atom_type_scat_dispersion_imag
_atom_type_scat_source
C C 0.0033 0.0016 'International Tables Vol C Tables 4.2.6.8 and 6.1.1.4'
H H 0.0000 0.0000 'International Tables Vol C Tables 4.2.6.8 and 6.1.1.4'
N N 0.0061 0.0033 'International Tables Vol C Tables 4.2.6.8 and 6.1.1.4'
P P 0.1023 0.0942 'International Tables Vol C Tables 4.2.6.8 and 6.1.1.4'
Pd Pd -0.9988 1.0072 'International Tables Vol C Tables 4.2.6.8 and 6.1.1.4'
I I -0.4742 1.8119 'International Tables Vol C Tables 4.2.6.8 and 6.1.1.4'

loop_
_exptl_crystal_face_index_h
_exptl_crystal_face_index_k
_exptl_crystal_face_index_l
_exptl_crystal_face_perp_dist
_exptl_oxdiff_crystal_face_indexfrac_h
_exptl_oxdiff_crystal_face_indexfrac_k
_exptl_oxdiff_crystal_face_indexfrac_l
_exptl_oxdiff_crystal_face_x
_exptl_oxdiff_crystal_face_y
_exptl_oxdiff_crystal_face_z
0 -1 0 0.0395 -0.0000 -1.0000 0.0000 0.0105 0.0066 0.0126
0 1 0 0.0395 0.0000 1.0000 -0.0000 -0.0105 -0.0066 -0.0126
1 -1 0 0.0626 1.0000 -1.0000 0.0000 0.0012 -0.0587 0.0545
1 0 -1 0.0482 1.0000 0.0000 -1.0000 -0.0586 -0.0129 0.0558
-1 -1 1 0.0301 -1.0000 -1.0000 1.0000 0.0692 0.0195 -0.0432
-2 1 -1 0.0711 -2.0000 1.0000 -1.0000 -0.0412 0.1763 -0.0825
0 -2 -3 0.0591 0.0000 -2.0000 -3.0000 -0.1268 0.1702 0.0670

loop_
_geom_angle_atom_site_label_1
_geom_angle_atom_site_label_2
_geom_angle_atom_site_label_3
_geom_angle
P3 Pd2 I1 92.87(3)
P4 Pd2 I1 92.73(3)
P4 Pd2 P3 173.83(4)
C15 Pd2 I1 174.64(14)
C15 Pd2 P3 87.54(12)
C15 Pd2 P4 86.65(12)
C5 P3 Pd2 120.47(14)
C7 P3 Pd2 110.35(14)
C7 P3 C5 102.29(19)
C8 P3 Pd2 115.25(13)
C8 P3 C5 100.29(19)
C8 P3 C7 106.6(2)
C9 P4 Pd2 118.68(14)
C19 P4 Pd2 114.96(16)
C19 P4 C9 102.6(2)
C22 P4 Pd2 111.10(14)
C22 P4 C9 101.7(2)
C22 P4 C19 106.3(2)
N33 C1 C24 123.5(5)
C29 C4 C9 120.9(6)
C11 C5 P3 120.3(3)
C23 C5 P3 121.5(3)
C23 C5 C11 118.2(4)
C25 C7 P3 118.7(3)
C28 C7 P3 122.3(3)
C28 C7 C25 119.0(4)
C43 C8 P3 118.2(3)
C47 C8 P3 122.1(3)
C47 C8 C43 119.4(4)
C4 C9 P4 120.3(4)
C4 C9 C30 118.1(5)
C30 C9 P4 121.6(4)
C20 C11 C5 121.1(4)
C41 C14 C28 120.5(4)
C21 C15 Pd2 125.2(3)
C37 C15 Pd2 115.5(3)
C37 C15 C21 119.3(4)
C41 C16 C25 119.9(4)
C40 C18 C26 120.2(5)
C39 C19 P4 119.7(4)
C39 C19 C52 118.7(5)
C52 C19 P4 121.5(4)
C11 C20 C32 120.0(5)
C15 C21 C24 123.6(4)
C2 C21 C15 118.1(4)
C2 C21 C24 118.3(4)
C26 C22 P4 116.6(3)
C46 C22 P4 124.0(4)
C46 C22 C26 119.2(4)
C5 C23 C50 120.6(5)
C1 C24 C21 121.4(4)
C6 C24 C1 116.5(4)
C6 C24 C21 122.1(4)
C16 C25 C7 119.9(4)
C18 C26 C22 120.1(4)
N33 C27 C10 121.5(5)
C14 C28 C7 120.5(4)
C4 C29 C61 120.5(5)
C9 C30 C59 120.7(5)
C50 C32 C20 119.6(4)
C1 N33 C27 118.9(5)
C43 C34 C48 120.3(5)
C47 C35 C48 120.0(5)
C3 C37 C15 121.1(5)
C60 C39 C19 120.7(5)
C13 C40 C18 119.6(5)
C14 C41 C16 120.2(4)
C34 C43 C8 120.4(4)
C22 C46 C13 120.2(5)
C35 C47 C8 120.1(4)
C34 C48 C35 119.8(4)
C32 C50 C23 120.5(5)
C55 C52 C19 120.1(6)
C64 C55 C52 120.3(5)
C61 C59 C30 120.3(6)
C64 C60 C39 120.0(6)
C59 C61 C29 119.5(5)
C60 C64 C55 120.1(5)
C12 C2 C21 121.9(5)
C12 C3 C37 119.9(5)
C10 C6 C24 120.4(5)
C6 C10 C27 119.2(5)
C3 C12 C2 119.7(5)
C40 C13 C46 120.6(5)

loop_
_geom_bond_atom_site_label_1
_geom_bond_atom_site_label_2
_geom_bond_distance
I1 Pd2 2.6984(4)
Pd2 P3 2.3689(11)
Pd2 P4 2.3374(11)
Pd2 C15 2.015(4)
P3 C5 1.842(4)
P3 C7 1.829(4)
P3 C8 1.824(4)
P4 C9 1.842(5)
P4 C19 1.830(5)
P4 C22 1.821(5)
C1 C24 1.408(6)
C1 N33 1.338(6)
C4 C9 1.390(7)
C4 C29 1.384(8)
C5 C11 1.397(6)
C5 C23 1.394(6)
C7 C25 1.396(6)
C7 C28 1.391(6)
C8 C43 1.394(6)
C8 C47 1.391(6)
C9 C30 1.397(7)
C11 C20 1.388(6)
C14 C28 1.383(7)
C14 C41 1.365(7)
C15 C21 1.405(6)
C15 C37 1.402(6)
C16 C25 1.395(6)
C16 C41 1.386(7)
C18 C26 1.384(7)
C18 C40 1.383(8)
C19 C39 1.393(7)
C19 C52 1.399(7)
C20 C32 1.390(7)
C21 C24 1.494(6)
C21 C2 1.404(6)
C22 C26 1.397(6)
C22 C46 1.381(6)
C23 C50 1.395(6)
C24 C6 1.390(7)
C27 N33 1.343(7)
C27 C10 1.393(8)
C29 C61 1.389(9)
C30 C59 1.398(7)
C32 C50 1.377(8)
C34 C43 1.380(6)
C34 C48 1.385(7)
C35 C47 1.389(6)
C35 C48 1.391(7)
C37 C3 1.393(7)
C39 C60 1.390(7)
C40 C13 1.375(8)
C46 C13 1.386(7)
C52 C55 1.390(8)
C55 C64 1.381(9)
C59 C61 1.373(9)
C60 C64 1.380(9)
C2 C12 1.388(7)
C3 C12 1.373(8)
C6 C10 1.380(8)

loop_
_geom_torsion_atom_site_label_1
_geom_torsion_atom_site_label_2
_geom_torsion_atom_site_label_3
_geom_torsion_atom_site_label_4
_geom_torsion
I1 Pd2 P3 C5 -151.97(17)
I1 Pd2 P3 C7 89.25(15)
I1 Pd2 P3 C8 -31.54(16)
I1 Pd2 P4 C9 166.19(19)
I1 Pd2 P4 C19 -71.89(17)
I1 Pd2 P4 C22 48.89(17)
I1 Pd2 C15 C21 170.0(10)
I1 Pd2 C15 C37 -9.3(15)
Pd2 P3 C5 C11 -60.6(4)
Pd2 P3 C5 C23 121.7(3)
Pd2 P3 C7 C25 -38.9(4)
Pd2 P3 C7 C28 137.9(3)
Pd2 P3 C8 C43 -44.6(4)
Pd2 P3 C8 C47 142.5(3)
Pd2 P4 C9 C4 73.0(4)
Pd2 P4 C9 C30 -105.4(4)
Pd2 P4 C19 C39 27.8(5)
Pd2 P4 C19 C52 -154.4(4)
Pd2 P4 C22 C26 44.0(4)
Pd2 P4 C22 C46 -141.2(4)
Pd2 C15 C21 C24 -3.4(6)
Pd2 C15 C21 C2 178.1(3)
Pd2 C15 C37 C3 -178.5(4)
P3 Pd2 P4 C9 -38.7(5)
P3 Pd2 P4 C19 83.2(4)
P3 Pd2 P4 C22 -156.0(4)
P3 Pd2 C15 C21 -95.5(4)
P3 Pd2 C15 C37 85.2(3)
P3 C5 C11 C20 -177.5(4)
P3 C5 C23 C50 176.7(4)
P3 C7 C25 C16 178.0(4)
P3 C7 C28 C14 -176.0(4)
P3 C8 C43 C34 -171.2(4)
P3 C8 C47 C35 171.2(4)
P4 Pd2 P3 C5 52.9(4)
P4 Pd2 P3 C7 -65.8(4)
P4 Pd2 P3 C8 173.4(4)
P4 Pd2 C15 C21 86.6(4)
P4 Pd2 C15 C37 -92.7(3)
P4 C9 C30 C59 177.4(4)
P4 C19 C39 C60 176.9(5)
P4 C19 C52 C55 -177.3(5)
P4 C22 C26 C18 172.4(4)
P4 C22 C46 C13 -173.5(4)
C1 C24 C6 C10 -2.3(7)
C4 C9 C30 C59 -1.0(7)
C4 C29 C61 C59 0.0(8)
C5 P3 C7 C25 -168.3(3)
C5 P3 C7 C28 8.5(4)
C5 P3 C8 C43 86.4(4)
C5 P3 C8 C47 -86.5(4)
C5 C11 C20 C32 0.1(7)
C5 C23 C50 C32 1.4(8)
C7 P3 C5 C11 62.2(4)
C7 P3 C5 C23 -115.5(4)
C7 P3 C8 C43 -167.4(3)
C7 P3 C8 C47 19.7(4)
C8 P3 C5 C11 171.8(4)
C8 P3 C5 C23 -5.8(4)
C8 P3 C7 C25 86.9(4)
C8 P3 C7 C28 -96.3(4)
C9 P4 C19 C39 158.1(4)
C9 P4 C19 C52 -24.1(5)
C9 P4 C22 C26 -83.2(4)
C9 P4 C22 C46 91.5(4)
C9 C4 C29 C61 -0.9(8)
C9 C30 C59 C61 0.2(8)
C11 C5 C23 C50 -1.0(7)
C11 C20 C32 C50 0.3(8)
C15 Pd2 P3 C5 33.4(2)
C15 Pd2 P3 C7 -85.4(2)
C15 Pd2 P3 C8 153.8(2)
C15 Pd2 P4 C9 -19.1(2)
C15 Pd2 P4 C19 102.8(2)
C15 Pd2 P4 C22 -136.4(2)
C15 C21 C24 C1 45.1(6)
C15 C21 C24 C6 -137.3(5)
C15 C21 C2 C12 1.4(7)
C15 C37 C3 C12 -0.5(7)
C18 C40 C13 C46 -0.6(9)
C19 P4 C9 C4 -55.0(4)
C19 P4 C9 C30 126.7(4)
C19 P4 C22 C26 169.8(4)
C19 P4 C22 C46 -15.5(5)
C19 C39 C60 C64 0.7(10)
C19 C52 C55 C64 0.3(10)
C20 C32 C50 C23 -1.0(8)
C21 C15 C37 C3 2.3(7)
C21 C24 C6 C10 -180.0(4)
C21 C2 C12 C3 0.3(7)
C22 P4 C9 C4 -164.9(4)
C22 P4 C9 C30 16.8(4)
C22 P4 C19 C39 -95.6(4)
C22 P4 C19 C52 82.2(5)
C22 C46 C13 C40 0.5(9)
C23 C5 C11 C20 0.3(7)
C24 C1 N33 C27 -1.3(7)
C24 C21 C2 C12 -177.2(4)
C24 C6 C10 C27 0.8(8)
C25 C7 C28 C14 0.8(7)
C25 C16 C41 C14 2.7(8)
C26 C18 C40 C13 -1.0(9)
C26 C22 C46 C13 1.1(8)
C28 C7 C25 C16 1.0(7)
C28 C14 C41 C16 -0.9(8)
C29 C4 C9 P4 -177.1(4)
C29 C4 C9 C30 1.3(7)
C30 C59 C61 C29 0.3(8)
N33 C1 C24 C21 -179.7(4)
N33 C1 C24 C6 2.7(7)
N33 C27 C10 C6 0.7(8)
C37 C15 C21 C24 175.9(4)
C37 C15 C21 C2 -2.7(6)
C37 C3 C12 C2 -0.8(8)
C39 C19 C52 C55 0.5(8)
C39 C60 C64 C55 0.1(10)
C40 C18 C26 C22 2.6(8)
C41 C14 C28 C7 -0.9(7)
C41 C16 C25 C7 -2.8(7)
C43 C8 C47 C35 -1.6(7)
C43 C34 C48 C35 -1.5(8)
C46 C22 C26 C18 -2.6(7)
C47 C8 C43 C34 1.8(7)
C47 C35 C48 C34 1.7(7)
C48 C34 C43 C8 -0.3(7)
C48 C35 C47 C8 -0.1(7)
C52 C19 C39 C60 -1.0(8)
C52 C55 C64 C60 -0.6(10)
C2 C21 C24 C1 -136.3(5)
C2 C21 C24 C6 41.2(6)
C10 C27 N33 C1 -0.5(7)
